data_7709676
loop_
_publ_author_name
'Saha, Suvam'
'Haridas, Anagha'
'Assanar, Faneesha'
'Bansal, Charu'
'Sudhadevi Antharjanam, P. K.'
'Ghosh, Sundargopal'

_publ_section_title
;
 Cooperative B--H activation by Cp* based \k2-N,S-chelated Ru(ii) and
 Mo(ii) complexes (Cp* = \h5-C5Me5)
;
_journal_name_full 'Dalton Transactions'
_journal_paper_doi 10.1039/D2DT00242F
_journal_year 2022
_chemical_formula_moiety 'C28 H32 B Mo N O2 S2'
_chemical_formula_sum 'C28 H32 B Mo N O2 S2'
_chemical_formula_weight 585.41
_space_group_crystal_system triclinic
_space_group_IT_number 2
_space_group_name_Hall '-P 1'
_space_group_name_H-M_alt 'P -1'
_atom_sites_solution_hydrogens mixed
_audit_creation_method SHELXL-2018/3
_audit_update_record
;
2021-11-09 deposited with the CCDC.	2022-02-17 downloaded from the CCDC.
;
_cell_angle_alpha 104.114(2)
_cell_angle_beta 100.910(2)
_cell_angle_gamma 104.039(2)
_cell_formula_units_Z 2
_cell_length_a 7.9288(3)
_cell_length_b 11.4436(5)
_cell_length_c 16.2874(8)
_cell_measurement_reflns_used 9940
_cell_measurement_temperature 200(2)
_cell_measurement_theta_max 26.05
_cell_measurement_theta_min 3.08
_cell_volume 1341.06(11)
_computing_cell_refinement 'APEX3/SAINT (Bruker, 2016)'
_computing_data_collection 'APEX3 (Bruker, 2016)'
_computing_data_reduction 'SAINT/XPREP (Bruker, 2016)'
_computing_molecular_graphics 'ORTEP3 (Farrugia, 1997) and Mercury (Bruno et al., 2002)'
_computing_publication_material 'SHELXL-2018/3 (Sheldrick, 2018)'
_computing_structure_refinement 'SHELXL-2018/3 (Sheldrick, 2018)'
_computing_structure_solution 'SHELXT-2014/3 (Sheldrick, 2014)'
_diffrn_ambient_temperature 200(2)
_diffrn_measured_fraction_theta_full 0.996
_diffrn_measured_fraction_theta_max 0.996
_diffrn_measurement_device_type 'Bruker axs kappa apex3 CMOS Diffractometer'
_diffrn_measurement_method '\w and \f scan'
_diffrn_radiation_monochromator graphite
_diffrn_radiation_source 'fine-focus sealed tube'
_diffrn_radiation_type MoK\a
_diffrn_radiation_wavelength 0.71073
_diffrn_reflns_av_R_equivalents 0.0617
_diffrn_reflns_av_unetI/netI 0.0395
_diffrn_reflns_Laue_measured_fraction_full 0.996
_diffrn_reflns_Laue_measured_fraction_max 0.996
_diffrn_reflns_limit_h_max 9
_diffrn_reflns_limit_h_min -9
_diffrn_reflns_limit_k_max 13
_diffrn_reflns_limit_k_min -13
_diffrn_reflns_limit_l_max 19
_diffrn_reflns_limit_l_min -19
_diffrn_reflns_number 28995
_diffrn_reflns_point_group_measured_fraction_full 0.996
_diffrn_reflns_point_group_measured_fraction_max 0.996
_diffrn_reflns_theta_full 25.000
_diffrn_reflns_theta_max 25.000
_diffrn_reflns_theta_min 3.357
_exptl_absorpt_coefficient_mu 0.671
_exptl_absorpt_correction_T_max 0.7453
_exptl_absorpt_correction_T_min 0.6398
_exptl_absorpt_correction_type multi-scan
_exptl_absorpt_process_details 'SADABS (Bruker, 2016)'
_exptl_crystal_colour red
_exptl_crystal_density_diffrn 1.450
_exptl_crystal_description BLOCK
_exptl_crystal_F_000 604
_exptl_crystal_size_max 0.120
_exptl_crystal_size_mid 0.100
_exptl_crystal_size_min 0.100
_refine_diff_density_max 1.055
_refine_diff_density_min -1.099
_refine_diff_density_rms 0.123
_refine_ls_extinction_coef 0.0117(13)
_refine_ls_extinction_expression Fc^*^=kFc[1+0.001xFc^2^\l^3^/sin(2\q)]^-1/4^
_refine_ls_extinction_method 'SHELXL-2018/3 (Sheldrick 2018)'
_refine_ls_goodness_of_fit_ref 1.133
_refine_ls_hydrogen_treatment mixed
_refine_ls_matrix_type full
_refine_ls_number_parameters 333
_refine_ls_number_reflns 4723
_refine_ls_number_restraints 0
_refine_ls_restrained_S_all 1.133
_refine_ls_R_factor_all 0.0728
_refine_ls_R_factor_gt 0.0593
_refine_ls_shift/su_max 0.001
_refine_ls_shift/su_mean 0.000
_refine_ls_structure_factor_coef Fsqd
_refine_ls_weighting_details 'w=1/[\s^2^(Fo^2^)+(0.0143P)^2^+10.8106P] where P=(Fo^2^+2Fc^2^)/3'
_refine_ls_weighting_scheme calc
_refine_ls_wR_factor_gt 0.1361
_refine_ls_wR_factor_ref 0.1439
_reflns_Friedel_coverage 0.000
_reflns_number_gt 3966
_reflns_number_total 4723
_reflns_threshold_expression 'I > 2\s(I)'
_cod_data_source_file d2dt00242f2.cif
_cod_data_source_block shelx
_cod_original_cell_volume 1341.06(10)
_cod_database_code 7709676
_shelx_shelxl_version_number 2018/3
_shelx_space_group_comment
;
The symmetry employed for this shelxl refinement is uniquely defined
by the following loop, which should always be used as a source of
symmetry information in preference to the above space-group names.
They are only intended as comments.
;
_shelx_estimated_absorpt_t_min 0.924
_shelx_estimated_absorpt_t_max 0.936

loop_
_space_group_symop_operation_xyz
'x, y, z'
'-x, -y, -z'

loop_
_atom_site_label
_atom_site_type_symbol
_atom_site_fract_x
_atom_site_fract_y
_atom_site_fract_z
_atom_site_U_iso_or_equiv
_atom_site_adp_type
_atom_site_occupancy
_atom_site_site_symmetry_order
_atom_site_calc_flag
_atom_site_refinement_flags_posn
_atom_site_refinement_flags_adp
_atom_site_refinement_flags_occupancy
_atom_site_disorder_assembly
_atom_site_disorder_group
C1 C 0.5849(9) 0.6183(6) 0.7057(4) 0.0344(14) Uani 1 1 d . . . . .
H1 H 0.494639 0.558739 0.656269 0.041 Uiso 1 1 calc R U . . .
C2 C 0.6783(9) 0.7346(7) 0.7018(5) 0.0422(16) Uani 1 1 d . . . . .
H2 H 0.651266 0.755121 0.648674 0.051 Uiso 1 1 calc R U . . .
C3 C 0.8113(10) 0.8229(6) 0.7739(5) 0.0444(17) Uani 1 1 d . . . . .
H3 H 0.874461 0.901716 0.768997 0.053 Uiso 1 1 calc R U . . .
C4 C 0.8520(9) 0.7964(6) 0.8526(5) 0.0429(17) Uani 1 1 d . . . . .
H4 H 0.941156 0.856772 0.902068 0.052 Uiso 1 1 calc R U . . .
C5 C 0.7599(8) 0.6800(6) 0.8575(4) 0.0298(13) Uani 1 1 d . . . . .
C6 C 0.6273(8) 0.5908(6) 0.7846(4) 0.0281(13) Uani 1 1 d . . . . .
C7 C 0.6189(8) 0.4787(5) 0.8824(4) 0.0276(13) Uani 1 1 d . . . . .
C8 C 0.2253(8) 0.3912(6) 0.6812(4) 0.0277(13) Uani 1 1 d . . . . .
C9 C 0.1448(8) 0.3286(6) 0.5898(4) 0.0330(14) Uani 1 1 d . . . . .
C10 C -0.0071(9) 0.3541(6) 0.5477(4) 0.0377(15) Uani 1 1 d . . . . .
H10 H -0.058922 0.312037 0.486761 0.045 Uiso 1 1 calc R U . . .
C11 C -0.0846(8) 0.4370(6) 0.5904(5) 0.0370(15) Uani 1 1 d . . . . .
C12 C -0.0098(8) 0.4951(6) 0.6797(5) 0.0362(15) Uani 1 1 d . . . . .
H12 H -0.063729 0.550835 0.710822 0.043 Uiso 1 1 calc R U . . .
C13 C 0.1430(8) 0.4742(5) 0.7257(4) 0.0284(13) Uani 1 1 d . . . . .
C14 C 0.2101(8) 0.5382(6) 0.8238(4) 0.0347(14) Uani 1 1 d . . . . .
H14A H 0.240930 0.477980 0.853067 0.052 Uiso 1 1 calc R U . . .
H14B H 0.115467 0.567364 0.845291 0.052 Uiso 1 1 calc R U . . .
H14C H 0.317200 0.610704 0.836515 0.052 Uiso 1 1 calc R U . . .
C15 C 0.2153(10) 0.2337(7) 0.5365(4) 0.0452(17) Uani 1 1 d . . . . .
H15A H 0.136434 0.197497 0.476665 0.068 Uiso 1 1 calc R U . . .
H15B H 0.218072 0.166102 0.563469 0.068 Uiso 1 1 calc R U . . .
H15C H 0.337490 0.275570 0.534798 0.068 Uiso 1 1 calc R U . . .
C16 C -0.2555(11) 0.4533(8) 0.5409(6) 0.057(2) Uani 1 1 d . . . . .
H16A H -0.246529 0.543345 0.556259 0.086 Uiso 1 1 calc R U . . .
H16B H -0.359256 0.407242 0.556911 0.086 Uiso 1 1 calc R U . . .
H16C H -0.271084 0.419988 0.477639 0.086 Uiso 1 1 calc R U . . .
C17 C 0.7100(8) 0.1620(6) 0.7990(4) 0.0297(13) Uani 1 1 d . . . . .
C18 C 0.6083(8) 0.1094(6) 0.7111(4) 0.0320(14) Uani 1 1 d . . . . .
C19 C 0.4676(9) 0.0005(6) 0.7052(4) 0.0376(15) Uani 1 1 d . . . . .
C20 C 0.4855(9) -0.0179(6) 0.7898(5) 0.0357(15) Uani 1 1 d . . . . .
C21 C 0.6333(9) 0.0844(6) 0.8483(4) 0.0310(13) Uani 1 1 d . . . . .
C22 C 0.7181(11) 0.1020(8) 0.9433(5) 0.052(2) Uani 1 1 d . . . . .
H22A H 0.631209 0.052545 0.966995 0.077 Uiso 1 1 calc R U . . .
H22B H 0.752768 0.191677 0.976921 0.077 Uiso 1 1 calc R U . . .
H22C H 0.825235 0.073180 0.947843 0.077 Uiso 1 1 calc R U . . .
C23 C 0.8788(9) 0.2722(7) 0.8343(5) 0.0476(18) Uani 1 1 d . . . . .
H23A H 0.983964 0.241235 0.836287 0.071 Uiso 1 1 calc R U . . .
H23B H 0.883170 0.320898 0.893567 0.071 Uiso 1 1 calc R U . . .
H23C H 0.879524 0.326314 0.796008 0.071 Uiso 1 1 calc R U . . .
C24 C 0.6525(11) 0.1491(8) 0.6346(5) 0.0498(19) Uani 1 1 d . . . . .
H24A H 0.718047 0.239605 0.654191 0.075 Uiso 1 1 calc R U . . .
H24B H 0.540747 0.132351 0.589704 0.075 Uiso 1 1 calc R U . . .
H24C H 0.727629 0.101104 0.609786 0.075 Uiso 1 1 calc R U . . .
C25 C 0.3377(11) -0.0919(8) 0.6212(6) 0.065(2) Uani 1 1 d . . . . .
H25A H 0.298090 -0.045306 0.582058 0.097 Uiso 1 1 calc R U . . .
H25B H 0.232857 -0.141245 0.634740 0.097 Uiso 1 1 calc R U . . .
H25C H 0.397755 -0.148949 0.592375 0.097 Uiso 1 1 calc R U . . .
C26 C 0.3814(12) -0.1290(7) 0.8115(6) 0.061(2) Uani 1 1 d . . . . .
H26A H 0.441052 -0.195055 0.803237 0.091 Uiso 1 1 calc R U . . .
H26B H 0.258765 -0.162171 0.772689 0.091 Uiso 1 1 calc R U . . .
H26C H 0.376355 -0.102578 0.872664 0.091 Uiso 1 1 calc R U . . .
C27 C 0.1606(9) 0.0903(6) 0.7239(4) 0.0346(15) Uani 1 1 d . . . . .
C28 C 0.2683(8) 0.1267(6) 0.8807(4) 0.0336(14) Uani 1 1 d . . . . .
B1 B 0.3997(9) 0.3614(6) 0.7290(5) 0.0282(15) Uani 1 1 d . . . . .
N1 N 0.5496(6) 0.4775(4) 0.8009(3) 0.0260(11) Uani 1 1 d . . . . .
O1 O 0.0130(6) 0.0437(5) 0.6815(4) 0.0498(13) Uani 1 1 d . . . . .
O2 O 0.1837(7) 0.0905(4) 0.9260(3) 0.0466(12) Uani 1 1 d . . . . .
S1 S 0.5564(2) 0.36077(14) 0.92772(10) 0.0313(4) Uani 1 1 d . . . . .
S2 S 0.7828(2) 0.61846(15) 0.94491(11) 0.0348(4) Uani 1 1 d . . . . .
Mo1 Mo 0.40766(7) 0.16615(5) 0.80047(3) 0.0260(2) Uani 1 1 d . . . . .
H1A H 0.466(7) 0.312(5) 0.687(4) 0.017(14) Uiso 1 1 d . . . . .
H1B H 0.335(8) 0.296(6) 0.772(4) 0.030(16) Uiso 1 1 d . . . . .

loop_
_atom_site_aniso_label
_atom_site_aniso_U_11
_atom_site_aniso_U_22
_atom_site_aniso_U_33
_atom_site_aniso_U_23
_atom_site_aniso_U_13
_atom_site_aniso_U_12
C1 0.032(3) 0.034(3) 0.040(4) 0.017(3) 0.012(3) 0.009(3)
C2 0.041(4) 0.043(4) 0.054(4) 0.031(4) 0.017(3) 0.015(3)
C3 0.044(4) 0.032(4) 0.069(5) 0.029(4) 0.026(4) 0.010(3)
C4 0.035(4) 0.031(4) 0.056(5) 0.009(3) 0.009(3) 0.005(3)
C5 0.022(3) 0.026(3) 0.040(4) 0.011(3) 0.008(3) 0.004(2)
C6 0.025(3) 0.028(3) 0.036(3) 0.014(3) 0.011(3) 0.009(2)
C7 0.029(3) 0.026(3) 0.028(3) 0.006(2) 0.008(2) 0.011(2)
C8 0.022(3) 0.028(3) 0.030(3) 0.009(3) 0.003(2) 0.004(2)
C9 0.029(3) 0.034(3) 0.033(3) 0.010(3) 0.006(3) 0.004(3)
C10 0.030(3) 0.039(4) 0.033(4) 0.011(3) -0.002(3) -0.001(3)
C11 0.027(3) 0.039(4) 0.046(4) 0.022(3) 0.006(3) 0.005(3)
C12 0.027(3) 0.039(4) 0.048(4) 0.020(3) 0.013(3) 0.013(3)
C13 0.026(3) 0.024(3) 0.033(3) 0.011(3) 0.007(3) 0.004(2)
C14 0.029(3) 0.038(4) 0.036(4) 0.007(3) 0.008(3) 0.012(3)
C15 0.046(4) 0.046(4) 0.033(4) 0.001(3) 0.004(3) 0.011(3)
C16 0.051(5) 0.068(5) 0.058(5) 0.031(4) 0.006(4) 0.020(4)
C17 0.025(3) 0.029(3) 0.036(3) 0.010(3) 0.009(3) 0.010(3)
C18 0.035(3) 0.037(3) 0.029(3) 0.011(3) 0.012(3) 0.016(3)
C19 0.032(3) 0.031(3) 0.039(4) -0.003(3) 0.005(3) 0.009(3)
C20 0.041(4) 0.025(3) 0.054(4) 0.019(3) 0.025(3) 0.017(3)
C21 0.039(4) 0.031(3) 0.029(3) 0.012(3) 0.010(3) 0.018(3)
C22 0.065(5) 0.066(5) 0.039(4) 0.027(4) 0.011(4) 0.038(4)
C23 0.030(4) 0.042(4) 0.063(5) 0.010(4) 0.009(3) 0.006(3)
C24 0.059(5) 0.073(5) 0.043(4) 0.030(4) 0.027(4) 0.042(4)
C25 0.055(5) 0.054(5) 0.056(5) -0.021(4) 0.001(4) 0.012(4)
C26 0.079(6) 0.025(4) 0.097(7) 0.027(4) 0.050(5) 0.020(4)
C27 0.049(4) 0.023(3) 0.044(4) 0.018(3) 0.021(3) 0.015(3)
C28 0.025(3) 0.026(3) 0.043(4) 0.004(3) 0.004(3) 0.007(3)
B1 0.026(3) 0.021(3) 0.029(4) 0.003(3) 0.000(3) 0.001(3)
N1 0.024(2) 0.024(2) 0.029(3) 0.009(2) 0.005(2) 0.005(2)
O1 0.031(3) 0.047(3) 0.061(3) 0.017(3) -0.001(2) 0.001(2)
O2 0.052(3) 0.039(3) 0.054(3) 0.022(2) 0.026(3) 0.006(2)
S1 0.0391(9) 0.0247(8) 0.0269(8) 0.0083(6) 0.0063(6) 0.0052(6)
S2 0.0335(9) 0.0277(8) 0.0326(9) 0.0054(7) 0.0006(7) 0.0001(6)
Mo1 0.0265(3) 0.0223(3) 0.0291(3) 0.0097(2) 0.0072(2) 0.0057(2)

loop_
_atom_type_symbol
_atom_type_description
_atom_type_scat_dispersion_real
_atom_type_scat_dispersion_imag
_atom_type_scat_source
C C 0.0033 0.0016 'International Tables Vol C Tables 4.2.6.8 and 6.1.1.4'
H H 0.0000 0.0000 'International Tables Vol C Tables 4.2.6.8 and 6.1.1.4'
B B 0.0013 0.0007 'International Tables Vol C Tables 4.2.6.8 and 6.1.1.4'
N N 0.0061 0.0033 'International Tables Vol C Tables 4.2.6.8 and 6.1.1.4'
O O 0.0106 0.0060 'International Tables Vol C Tables 4.2.6.8 and 6.1.1.4'
S S 0.1246 0.1234 'International Tables Vol C Tables 4.2.6.8 and 6.1.1.4'
Mo Mo -1.6832 0.6857 'International Tables Vol C Tables 4.2.6.8 and 6.1.1.4'

loop_
_geom_angle_atom_site_label_1
_geom_angle_atom_site_label_2
_geom_angle_atom_site_label_3
_geom_angle
_geom_angle_site_symmetry_1
_geom_angle_site_symmetry_3
_geom_angle_publ_flag
C2 C1 C6 117.9(6) . . ?
C2 C1 H1 121.1 . . ?
C6 C1 H1 121.1 . . ?
C1 C2 C3 121.6(6) . . ?
C1 C2 H2 119.2 . . ?
C3 C2 H2 119.2 . . ?
C4 C3 C2 120.5(6) . . ?
C4 C3 H3 119.7 . . ?
C2 C3 H3 119.7 . . ?
C5 C4 C3 118.6(7) . . ?
C5 C4 H4 120.7 . . ?
C3 C4 H4 120.7 . . ?
C4 C5 C6 120.8(6) . . ?
C4 C5 S2 129.4(5) . . ?
C6 C5 S2 109.8(4) . . ?
C1 C6 N1 126.2(6) . . ?
C1 C6 C5 120.6(6) . . ?
N1 C6 C5 113.2(5) . . ?
N1 C7 S1 126.5(5) . . ?
N1 C7 S2 113.4(4) . . ?
S1 C7 S2 120.0(3) . . ?
C13 C8 C9 117.6(5) . . ?
C13 C8 B1 123.4(5) . . ?
C9 C8 B1 119.1(5) . . ?
C10 C9 C8 119.4(6) . . ?
C10 C9 C15 118.3(6) . . ?
C8 C9 C15 122.3(6) . . ?
C11 C10 C9 123.1(6) . . ?
C11 C10 H10 118.5 . . ?
C9 C10 H10 118.5 . . ?
C10 C11 C12 117.7(6) . . ?
C10 C11 C16 119.6(7) . . ?
C12 C11 C16 122.6(6) . . ?
C11 C12 C13 122.1(6) . . ?
C11 C12 H12 119.0 . . ?
C13 C12 H12 119.0 . . ?
C12 C13 C8 120.2(6) . . ?
C12 C13 C14 118.0(5) . . ?
C8 C13 C14 121.7(5) . . ?
C13 C14 H14A 109.5 . . ?
C13 C14 H14B 109.5 . . ?
H14A C14 H14B 109.5 . . ?
C13 C14 H14C 109.5 . . ?
H14A C14 H14C 109.5 . . ?
H14B C14 H14C 109.5 . . ?
C9 C15 H15A 109.5 . . ?
C9 C15 H15B 109.5 . . ?
H15A C15 H15B 109.5 . . ?
C9 C15 H15C 109.5 . . ?
H15A C15 H15C 109.5 . . ?
H15B C15 H15C 109.5 . . ?
C11 C16 H16A 109.5 . . ?
C11 C16 H16B 109.5 . . ?
H16A C16 H16B 109.5 . . ?
C11 C16 H16C 109.5 . . ?
H16A C16 H16C 109.5 . . ?
H16B C16 H16C 109.5 . . ?
C18 C17 C21 108.0(5) . . ?
C18 C17 C23 126.2(6) . . ?
C21 C17 C23 125.6(6) . . ?
C18 C17 Mo1 74.5(3) . . ?
C21 C17 Mo1 68.3(3) . . ?
C23 C17 Mo1 127.0(4) . . ?
C17 C18 C19 107.8(6) . . ?
C17 C18 C24 126.4(6) . . ?
C19 C18 C24 125.3(6) . . ?
C17 C18 Mo1 71.9(3) . . ?
C19 C18 Mo1 68.9(3) . . ?
C24 C18 Mo1 130.8(4) . . ?
C18 C19 C20 109.1(6) . . ?
C18 C19 C25 125.5(7) . . ?
C20 C19 C25 124.9(7) . . ?
C18 C19 Mo1 76.6(4) . . ?
C20 C19 Mo1 70.7(3) . . ?
C25 C19 Mo1 125.7(5) . . ?
C21 C20 C19 106.5(5) . . ?
C21 C20 C26 126.3(7) . . ?
C19 C20 C26 127.0(7) . . ?
C21 C20 Mo1 71.9(3) . . ?
C19 C20 Mo1 73.5(4) . . ?
C26 C20 Mo1 124.0(5) . . ?
C20 C21 C17 108.6(5) . . ?
C20 C21 C22 127.2(6) . . ?
C17 C21 C22 123.6(6) . . ?
C20 C21 Mo1 72.2(3) . . ?
C17 C21 Mo1 76.3(3) . . ?
C22 C21 Mo1 124.6(4) . . ?
C21 C22 H22A 109.5 . . ?
C21 C22 H22B 109.5 . . ?
H22A C22 H22B 109.5 . . ?
C21 C22 H22C 109.5 . . ?
H22A C22 H22C 109.5 . . ?
H22B C22 H22C 109.5 . . ?
C17 C23 H23A 109.5 . . ?
C17 C23 H23B 109.5 . . ?
H23A C23 H23B 109.5 . . ?
C17 C23 H23C 109.5 . . ?
H23A C23 H23C 109.5 . . ?
H23B C23 H23C 109.5 . . ?
C18 C24 H24A 109.5 . . ?
C18 C24 H24B 109.5 . . ?
H24A C24 H24B 109.5 . . ?
C18 C24 H24C 109.5 . . ?
H24A C24 H24C 109.5 . . ?
H24B C24 H24C 109.5 . . ?
C19 C25 H25A 109.5 . . ?
C19 C25 H25B 109.5 . . ?
H25A C25 H25B 109.5 . . ?
C19 C25 H25C 109.5 . . ?
H25A C25 H25C 109.5 . . ?
H25B C25 H25C 109.5 . . ?
C20 C26 H26A 109.5 . . ?
C20 C26 H26B 109.5 . . ?
H26A C26 H26B 109.5 . . ?
C20 C26 H26C 109.5 . . ?
H26A C26 H26C 109.5 . . ?
H26B C26 H26C 109.5 . . ?
O1 C27 Mo1 177.2(6) . . ?
O2 C28 Mo1 173.3(5) . . ?
N1 B1 C8 116.1(5) . . ?
N1 B1 H1A 108(3) . . ?
C8 B1 H1A 117(3) . . ?
N1 B1 H1B 104(3) . . ?
C8 B1 H1B 101(3) . . ?
H1A B1 H1B 111(4) . . ?
C7 N1 C6 112.5(5) . . ?
C7 N1 B1 124.4(5) . . ?
C6 N1 B1 123.1(5) . . ?
C7 S1 Mo1 105.0(2) . . ?
C7 S2 C5 91.1(3) . . ?
C28 Mo1 C27 77.2(3) . . ?
C28 Mo1 C21 96.2(2) . . ?
C27 Mo1 C21 133.8(2) . . ?
C28 Mo1 C20 89.9(2) . . ?
C27 Mo1 C20 98.0(2) . . ?
C21 Mo1 C20 35.9(2) . . ?
C28 Mo1 C19 118.5(3) . . ?
C27 Mo1 C19 84.0(2) . . ?
C21 Mo1 C19 58.8(2) . . ?
C20 Mo1 C19 35.7(2) . . ?
C28 Mo1 C17 130.0(2) . . ?
C27 Mo1 C17 139.4(2) . . ?
C21 Mo1 C17 35.5(2) . . ?
C20 Mo1 C17 58.9(2) . . ?
C19 Mo1 C17 57.4(2) . . ?
C28 Mo1 C18 148.3(2) . . ?
C27 Mo1 C18 106.7(2) . . ?
C21 Mo1 C18 57.8(2) . . ?
C20 Mo1 C18 58.5(2) . . ?
C19 Mo1 C18 34.5(2) . . ?
C17 Mo1 C18 33.6(2) . . ?
C28 Mo1 S1 80.59(19) . . ?
C27 Mo1 S1 133.34(18) . . ?
C21 Mo1 S1 88.82(16) . . ?
C20 Mo1 S1 122.58(19) . . ?
C19 Mo1 S1 142.42(17) . . ?
C17 Mo1 S1 85.29(15) . . ?
C18 Mo1 S1 113.61(16) . . ?
C28 Mo1 H1B 102.7(19) . . ?
C27 Mo1 H1B 73.2(19) . . ?
C21 Mo1 H1B 150.5(19) . . ?
C20 Mo1 H1B 162.3(19) . . ?
C19 Mo1 H1B 126.7(19) . . ?
C17 Mo1 H1B 118.1(19) . . ?
C18 Mo1 H1B 108.5(19) . . ?
S1 Mo1 H1B 72.5(19) . . ?

loop_
_geom_bond_atom_site_label_1
_geom_bond_atom_site_label_2
_geom_bond_distance
_geom_bond_site_symmetry_2
_geom_bond_publ_flag
C1 C2 1.381(9) . ?
C1 C6 1.396(9) . ?
C1 H1 0.9500 . ?
C2 C3 1.396(10) . ?
C2 H2 0.9500 . ?
C3 C4 1.385(10) . ?
C3 H3 0.9500 . ?
C4 C5 1.385(9) . ?
C4 H4 0.9500 . ?
C5 C6 1.404(8) . ?
C5 S2 1.734(6) . ?
C6 N1 1.404(7) . ?
C7 N1 1.334(8) . ?
C7 S1 1.706(6) . ?
C7 S2 1.726(6) . ?
C8 C13 1.414(8) . ?
C8 C9 1.427(8) . ?
C8 B1 1.607(9) . ?
C9 C10 1.401(9) . ?
C9 C15 1.504(9) . ?
C10 C11 1.373(10) . ?
C10 H10 0.9500 . ?
C11 C12 1.385(9) . ?
C11 C16 1.518(9) . ?
C12 C13 1.404(8) . ?
C12 H12 0.9500 . ?
C13 C14 1.514(8) . ?
C14 H14A 0.9800 . ?
C14 H14B 0.9800 . ?
C14 H14C 0.9800 . ?
C15 H15A 0.9800 . ?
C15 H15B 0.9800 . ?
C15 H15C 0.9800 . ?
C16 H16A 0.9800 . ?
C16 H16B 0.9800 . ?
C16 H16C 0.9800 . ?
C17 C18 1.403(9) . ?
C17 C21 1.441(9) . ?
C17 C23 1.499(9) . ?
C17 Mo1 2.414(6) . ?
C18 C19 1.427(9) . ?
C18 C24 1.498(9) . ?
C18 Mo1 2.447(6) . ?
C19 C20 1.430(10) . ?
C19 C25 1.511(9) . ?
C19 Mo1 2.347(6) . ?
C20 C21 1.421(9) . ?
C20 C26 1.497(9) . ?
C20 Mo1 2.311(6) . ?
C21 C22 1.508(9) . ?
C21 Mo1 2.308(6) . ?
C22 H22A 0.9800 . ?
C22 H22B 0.9800 . ?
C22 H22C 0.9800 . ?
C23 H23A 0.9800 . ?
C23 H23B 0.9800 . ?
C23 H23C 0.9800 . ?
C24 H24A 0.9800 . ?
C24 H24B 0.9800 . ?
C24 H24C 0.9800 . ?
C25 H25A 0.9800 . ?
C25 H25B 0.9800 . ?
C25 H25C 0.9800 . ?
C26 H26A 0.9800 . ?
C26 H26B 0.9800 . ?
C26 H26C 0.9800 . ?
C27 O1 1.158(8) . ?
C27 Mo1 1.967(7) . ?
C28 O2 1.169(8) . ?
C28 Mo1 1.931(7) . ?
B1 N1 1.581(8) . ?
B1 H1A 1.07(5) . ?
B1 H1B 1.23(6) . ?
S1 Mo1 2.4891(16) . ?
Mo1 H1B 1.84(6) . ?

loop_
_geom_torsion_atom_site_label_1
_geom_torsion_atom_site_label_2
_geom_torsion_atom_site_label_3
_geom_torsion_atom_site_label_4
_geom_torsion
_geom_torsion_site_symmetry_1
_geom_torsion_site_symmetry_2
_geom_torsion_site_symmetry_3
_geom_torsion_site_symmetry_4
_geom_torsion_publ_flag
C6 C1 C2 C3 0.1(10) . . . . ?
C1 C2 C3 C4 -0.9(11) . . . . ?
C2 C3 C4 C5 1.0(10) . . . . ?
C3 C4 C5 C6 -0.3(10) . . . . ?
C3 C4 C5 S2 178.7(5) . . . . ?
C2 C1 C6 N1 -178.9(6) . . . . ?
C2 C1 C6 C5 0.6(9) . . . . ?
C4 C5 C6 C1 -0.4(9) . . . . ?
S2 C5 C6 C1 -179.7(5) . . . . ?
C4 C5 C6 N1 179.1(6) . . . . ?
S2 C5 C6 N1 -0.1(6) . . . . ?
C13 C8 C9 C10 1.8(9) . . . . ?
B1 C8 C9 C10 -180.0(6) . . . . ?
C13 C8 C9 C15 -177.2(6) . . . . ?
B1 C8 C9 C15 1.1(9) . . . . ?
C8 C9 C10 C11 -0.3(10) . . . . ?
C15 C9 C10 C11 178.7(6) . . . . ?
C9 C10 C11 C12 -1.5(10) . . . . ?
C9 C10 C11 C16 -176.4(6) . . . . ?
C10 C11 C12 C13 1.9(10) . . . . ?
C16 C11 C12 C13 176.7(6) . . . . ?
C11 C12 C13 C8 -0.4(9) . . . . ?
C11 C12 C13 C14 -177.7(6) . . . . ?
C9 C8 C13 C12 -1.5(9) . . . . ?
B1 C8 C13 C12 -179.6(6) . . . . ?
C9 C8 C13 C14 175.7(5) . . . . ?
B1 C8 C13 C14 -2.4(9) . . . . ?
C21 C17 C18 C19 0.6(7) . . . . ?
C23 C17 C18 C19 175.4(6) . . . . ?
Mo1 C17 C18 C19 -59.8(4) . . . . ?
C21 C17 C18 C24 -171.8(6) . . . . ?
C23 C17 C18 C24 2.9(10) . . . . ?
Mo1 C17 C18 C24 127.8(6) . . . . ?
C21 C17 C18 Mo1 60.4(4) . . . . ?
C23 C17 C18 Mo1 -124.8(6) . . . . ?
C17 C18 C19 C20 -2.1(7) . . . . ?
C24 C18 C19 C20 170.5(6) . . . . ?
Mo1 C18 C19 C20 -63.8(4) . . . . ?
C17 C18 C19 C25 -173.7(6) . . . . ?
C24 C18 C19 C25 -1.2(11) . . . . ?
Mo1 C18 C19 C25 124.6(7) . . . . ?
C17 C18 C19 Mo1 61.7(4) . . . . ?
C24 C18 C19 Mo1 -125.7(6) . . . . ?
C18 C19 C20 C21 2.7(7) . . . . ?
C25 C19 C20 C21 174.4(6) . . . . ?
Mo1 C19 C20 C21 -64.9(4) . . . . ?
C18 C19 C20 C26 -171.9(6) . . . . ?
C25 C19 C20 C26 -0.2(11) . . . . ?
Mo1 C19 C20 C26 120.5(7) . . . . ?
C18 C19 C20 Mo1 67.6(5) . . . . ?
C25 C19 C20 Mo1 -120.7(7) . . . . ?
C19 C20 C21 C17 -2.3(7) . . . . ?
C26 C20 C21 C17 172.3(6) . . . . ?
Mo1 C20 C21 C17 -68.2(4) . . . . ?
C19 C20 C21 C22 -173.7(6) . . . . ?
C26 C20 C21 C22 0.9(11) . . . . ?
Mo1 C20 C21 C22 120.3(7) . . . . ?
C19 C20 C21 Mo1 65.9(4) . . . . ?
C26 C20 C21 Mo1 -119.4(7) . . . . ?
C18 C17 C21 C20 1.1(7) . . . . ?
C23 C17 C21 C20 -173.7(6) . . . . ?
Mo1 C17 C21 C20 65.5(4) . . . . ?
C18 C17 C21 C22 172.8(6) . . . . ?
C23 C17 C21 C22 -1.9(10) . . . . ?
Mo1 C17 C21 C22 -122.7(6) . . . . ?
C18 C17 C21 Mo1 -64.5(4) . . . . ?
C23 C17 C21 Mo1 120.7(6) . . . . ?
C13 C8 B1 N1 -39.8(8) . . . . ?
C9 C8 B1 N1 142.1(6) . . . . ?
S1 C7 N1 C6 178.4(4) . . . . ?
S2 C7 N1 C6 0.3(6) . . . . ?
S1 C7 N1 B1 -2.9(8) . . . . ?
S2 C7 N1 B1 179.1(4) . . . . ?
C1 C6 N1 C7 179.4(6) . . . . ?
C5 C6 N1 C7 -0.1(7) . . . . ?
C1 C6 N1 B1 0.6(9) . . . . ?
C5 C6 N1 B1 -178.9(5) . . . . ?
C8 B1 N1 C7 127.9(6) . . . . ?
C8 B1 N1 C6 -53.4(8) . . . . ?
N1 C7 S1 Mo1 21.4(6) . . . . ?
S2 C7 S1 Mo1 -160.7(3) . . . . ?
N1 C7 S2 C5 -0.3(5) . . . . ?
S1 C7 S2 C5 -178.5(4) . . . . ?
C4 C5 S2 C7 -178.9(6) . . . . ?
C6 C5 S2 C7 0.2(5) . . . . ?
